data_7061097
loop_
_publ_author_name
'Leitner, Zden\<ek'
'C\'isa\<rov\'a, Ivana'
'\<St\<epni\<cka, Petr'

_publ_section_title
;
 Coordination behaviour of a hybrid phosphinoguanidine ligand
;
_journal_issue 3
_journal_name_full 'New Journal of Chemistry'
_journal_page_first 1060
_journal_page_last 1071
_journal_paper_doi 10.1039/D1NJ05237C
_journal_volume 46
_journal_year 2022
_chemical_formula_moiety 'C25 H30 Cl2 N3 P Pd, C3 H6 O'
_chemical_formula_sum 'C28 H36 Cl2 N3 O P Pd'
_chemical_formula_weight 638.87
_space_group_crystal_system monoclinic
_space_group_IT_number 14
_space_group_name_Hall '-P 2ybc'
_space_group_name_H-M_alt 'P 1 21/c 1'
_atom_sites_solution_hydrogens mixed
_atom_sites_solution_primary direct
_atom_sites_solution_secondary difmap
_audit_creation_method SHELXL-2017/1
_audit_update_record
;
2021-11-01 deposited with the CCDC.	2021-12-02 downloaded from the CCDC.
;
_cell_angle_alpha 90
_cell_angle_beta 96.416(3)
_cell_angle_gamma 90
_cell_formula_units_Z 8
_cell_length_a 8.5730(5)
_cell_length_b 32.934(2)
_cell_length_c 21.0930(14)
_cell_measurement_reflns_used 9020
_cell_measurement_temperature 120(2)
_cell_measurement_theta_max 27.51
_cell_measurement_theta_min 2.30
_cell_volume 5918.2(6)
_computing_cell_refinement 'SAINT V8.38A (Bruker AXS Inc., 2017)'
_computing_data_collection 'Bruker Instrument Service vV6.2.6'
_computing_data_reduction 'SAINT V8.38A (Bruker AXS Inc., 2017)'
_computing_molecular_graphics 'PLATON (Spek, 2017)'
_computing_publication_material 'PLATON (Spek, 2017)'
_computing_structure_refinement 'SHELXL-2017/1 (Sheldrick, 2017)'
_computing_structure_solution 'SHELXT 2014/5 (Sheldrick, 2014)'
_diffrn_ambient_temperature 120(2)
_diffrn_measured_fraction_theta_full 0.999
_diffrn_measured_fraction_theta_max 0.997
_diffrn_measurement_device_type 'Bruker D8 VENTURE Kappa Duo PHOTON 100 CMOS'
_diffrn_measurement_method '\f and \w scans'
_diffrn_radiation_monochromator 'Quazar Mo multilayer optic'
_diffrn_radiation_source 'I\mS micro-focus sealed tube'
_diffrn_radiation_type MoK\a
_diffrn_radiation_wavelength 0.71073
_diffrn_reflns_av_R_equivalents 0.0327
_diffrn_reflns_av_unetI/netI 0.0196
_diffrn_reflns_Laue_measured_fraction_full 0.999
_diffrn_reflns_Laue_measured_fraction_max 0.997
_diffrn_reflns_limit_h_max 11
_diffrn_reflns_limit_h_min -10
_diffrn_reflns_limit_k_max 42
_diffrn_reflns_limit_k_min -42
_diffrn_reflns_limit_l_max 27
_diffrn_reflns_limit_l_min -27
_diffrn_reflns_number 108792
_diffrn_reflns_point_group_measured_fraction_full 0.999
_diffrn_reflns_point_group_measured_fraction_max 0.997
_diffrn_reflns_theta_full 25.242
_diffrn_reflns_theta_max 27.535
_diffrn_reflns_theta_min 2.303
_exptl_absorpt_coefficient_mu 0.887
_exptl_absorpt_correction_T_max 0.94
_exptl_absorpt_correction_T_min 0.83
_exptl_absorpt_correction_type numerical
_exptl_absorpt_process_details 'SADABS-2016/2 - Bruker AXS'
_exptl_crystal_colour orange
_exptl_crystal_density_diffrn 1.434
_exptl_crystal_description prism
_exptl_crystal_F_000 2624
_exptl_crystal_size_max 0.37
_exptl_crystal_size_mid 0.12
_exptl_crystal_size_min 0.07
_refine_diff_density_max 0.810
_refine_diff_density_min -0.637
_refine_diff_density_rms 0.061
_refine_ls_extinction_method none
_refine_ls_goodness_of_fit_ref 1.034
_refine_ls_hydrogen_treatment constr
_refine_ls_matrix_type full
_refine_ls_number_parameters 670
_refine_ls_number_reflns 13609
_refine_ls_number_restraints 13
_refine_ls_restrained_S_all 1.044
_refine_ls_R_factor_all 0.0296
_refine_ls_R_factor_gt 0.0224
_refine_ls_shift/su_max 0.004
_refine_ls_shift/su_mean 0.000
_refine_ls_structure_factor_coef Fsqd
_refine_ls_weighting_details 'w=1/[\s^2^(Fo^2^)+(0.0187P)^2^+5.1166P] where P=(Fo^2^+2Fc^2^)/3'
_refine_ls_weighting_scheme calc
_refine_ls_wR_factor_gt 0.0491
_refine_ls_wR_factor_ref 0.0518
_reflns_Friedel_coverage 0.000
_reflns_number_gt 11895
_reflns_number_total 13609
_reflns_threshold_expression 'I > 2\s(I)'
_cod_data_source_file d1nj05237c2.cif
_cod_data_source_block zl34
_cod_depositor_comments 'Adding full bibliography for 7061094--7061104.cif.'
_cod_original_cell_volume 5918.1(7)
_cod_original_sg_symbol_H-M 'P 21/c'
_cod_database_code 7061097
_shelx_shelxl_version_number 2017/1
_shelx_space_group_comment
;
The symmetry employed for this shelxl refinement is uniquely defined
by the following loop, which should always be used as a source of
symmetry information in preference to the above space-group names.
They are only intended as comments.
;
_shelx_estimated_absorpt_t_min 0.735
_shelx_estimated_absorpt_t_max 0.941

loop_
_space_group_symop_operation_xyz
'x, y, z'
'-x, y+1/2, -z+1/2'
'-x, -y, -z'
'x, -y-1/2, z-1/2'

loop_
_atom_site_label
_atom_site_type_symbol
_atom_site_fract_x
_atom_site_fract_y
_atom_site_fract_z
_atom_site_U_iso_or_equiv
_atom_site_adp_type
_atom_site_occupancy
_atom_site_site_symmetry_order
_atom_site_calc_flag
_atom_site_refinement_flags_posn
_atom_site_refinement_flags_adp
_atom_site_refinement_flags_occupancy
_atom_site_disorder_assembly
_atom_site_disorder_group
Pd1 Pd 0.68838(2) 0.15635(2) 0.58015(2) 0.01249(3) Uani 1 1 d . . . . .
Cl1 Cl 0.78315(6) 0.21206(2) 0.52413(2) 0.02407(9) Uani 1 1 d . . . . .
Cl2 Cl 0.79824(5) 0.18181(2) 0.67724(2) 0.02063(9) Uani 1 1 d . . . . .
P1 P 0.58988(5) 0.10436(2) 0.62809(2) 0.01295(8) Uani 1 1 d . . . . .
N1 N 0.58620(16) 0.12875(4) 0.49969(6) 0.0151(3) Uani 1 1 d . . . . .
N2 N 0.76556(17) 0.12854(4) 0.42333(7) 0.0185(3) Uani 1 1 d . . . . .
H2N H 0.790050 0.137208 0.385467 0.022 Uiso 1 1 d R U . . .
N3 N 0.53339(17) 0.16193(4) 0.40108(7) 0.0174(3) Uani 1 1 d . . . . .
H3N H 0.558667 0.167421 0.362573 0.021 Uiso 1 1 d R U . . .
C1 C 0.62874(19) 0.13994(5) 0.44074(8) 0.0147(3) Uani 1 1 d . . . . .
C2 C 0.49655(18) 0.09395(5) 0.50314(8) 0.0133(3) Uani 1 1 d . . . . .
C3 C 0.47301(18) 0.07901(5) 0.56385(8) 0.0139(3) Uani 1 1 d . . . . .
C4 C 0.3810(2) 0.04449(5) 0.57046(8) 0.0182(3) Uani 1 1 d . . . . .
H4 H 0.366047 0.034866 0.611806 0.022 Uiso 1 1 calc R U . . .
C5 C 0.3119(2) 0.02436(5) 0.51717(9) 0.0207(4) Uani 1 1 d . . . . .
H5 H 0.247426 0.001279 0.521458 0.025 Uiso 1 1 calc R U . . .
C6 C 0.3382(2) 0.03844(5) 0.45698(8) 0.0199(4) Uani 1 1 d . . . . .
H6 H 0.292829 0.024264 0.420245 0.024 Uiso 1 1 calc R U . . .
C7 C 0.42851(19) 0.07242(5) 0.44926(8) 0.0169(3) Uani 1 1 d . . . . .
H7 H 0.444758 0.081288 0.407646 0.020 Uiso 1 1 calc R U . . .
C8 C 0.73641(19) 0.06765(5) 0.65922(7) 0.0153(3) Uani 1 1 d . . . . .
C9 C 0.6950(2) 0.03243(5) 0.69040(8) 0.0202(4) Uani 1 1 d . . . . .
H9 H 0.590501 0.029045 0.700479 0.024 Uiso 1 1 calc R U . . .
C10 C 0.8057(2) 0.00244(6) 0.70667(8) 0.0236(4) Uani 1 1 d . . . . .
H10 H 0.776966 -0.021494 0.727674 0.028 Uiso 1 1 calc R U . . .
C11 C 0.9583(2) 0.00741(6) 0.69227(9) 0.0242(4) Uani 1 1 d . . . . .
H11 H 1.034333 -0.013116 0.703380 0.029 Uiso 1 1 calc R U . . .
C12 C 0.9996(2) 0.04205(6) 0.66190(10) 0.0293(4) Uani 1 1 d . . . . .
H12 H 1.104425 0.045348 0.652152 0.035 Uiso 1 1 calc R U . . .
C13 C 0.8895(2) 0.07232(6) 0.64531(9) 0.0230(4) Uani 1 1 d . . . . .
H13 H 0.919303 0.096194 0.624435 0.028 Uiso 1 1 calc R U . . .
C14 C 0.4683(2) 0.11519(5) 0.69078(8) 0.0157(3) Uani 1 1 d . . . . .
C15 C 0.3078(2) 0.12193(5) 0.67561(9) 0.0208(4) Uani 1 1 d . . . . .
H15 H 0.261225 0.118743 0.632886 0.025 Uiso 1 1 calc R U . . .
C16 C 0.2159(2) 0.13331(6) 0.72306(9) 0.0258(4) Uani 1 1 d . . . . .
H16 H 0.106664 0.137908 0.712609 0.031 Uiso 1 1 calc R U . . .
C17 C 0.2831(2) 0.13793(6) 0.78528(9) 0.0260(4) Uani 1 1 d . . . . .
H17 H 0.219780 0.145402 0.817593 0.031 Uiso 1 1 calc R U . . .
C18 C 0.4424(2) 0.13171(6) 0.80061(8) 0.0254(4) Uani 1 1 d . . . . .
H18 H 0.488291 0.135050 0.843420 0.030 Uiso 1 1 calc R U . . .
C19 C 0.5359(2) 0.12056(5) 0.75358(8) 0.0208(4) Uani 1 1 d . . . . .
H19 H 0.645512 0.116619 0.764179 0.025 Uiso 1 1 calc R U . . .
C20 C 0.8750(2) 0.09955(6) 0.45759(8) 0.0204(4) Uani 1 1 d . . . . .
H20 H 0.820941 0.086426 0.491884 0.025 Uiso 1 1 calc R U . . .
C21 C 1.0209(2) 0.12110(7) 0.48875(10) 0.0313(5) Uani 1 1 d . . . . .
H21A H 1.075566 0.134166 0.455799 0.047 Uiso 1 1 calc R U . . .
H21B H 1.090880 0.101291 0.512021 0.047 Uiso 1 1 calc R U . . .
H21C H 0.990298 0.141716 0.518495 0.047 Uiso 1 1 calc R U . . .
C22 C 0.9145(2) 0.06685(6) 0.41121(10) 0.0292(4) Uani 1 1 d . . . . .
H22A H 0.817458 0.054241 0.391530 0.044 Uiso 1 1 calc R U . . .
H22B H 0.980880 0.046174 0.434179 0.044 Uiso 1 1 calc R U . . .
H22C H 0.970813 0.079040 0.377987 0.044 Uiso 1 1 calc R U . . .
C23 C 0.3800(2) 0.17783(5) 0.41348(8) 0.0203(4) Uani 1 1 d . . . . .
H23 H 0.349765 0.165002 0.453303 0.024 Uiso 1 1 calc R U . . .
C24 C 0.3897(3) 0.22366(6) 0.42318(10) 0.0318(5) Uani 1 1 d . . . . .
H24A H 0.472472 0.229963 0.457658 0.048 Uiso 1 1 calc R U . . .
H24B H 0.288869 0.233787 0.434433 0.048 Uiso 1 1 calc R U . . .
H24C H 0.413918 0.236699 0.383679 0.048 Uiso 1 1 calc R U . . .
C25 C 0.2588(2) 0.16630(6) 0.35802(9) 0.0273(4) Uani 1 1 d . . . . .
H25A H 0.288059 0.178387 0.318574 0.041 Uiso 1 1 calc R U . . .
H25B H 0.155397 0.176412 0.366176 0.041 Uiso 1 1 calc R U . . .
H25C H 0.254963 0.136681 0.353642 0.041 Uiso 1 1 calc R U . . .
Pd51 Pd 0.56741(2) 0.36740(2) 0.70914(2) 0.01219(3) Uani 1 1 d . . . . .
Cl51 Cl 0.73035(5) 0.32263(2) 0.77719(2) 0.01924(8) Uani 1 1 d . . . . .
Cl52 Cl 0.55942(5) 0.41469(2) 0.78924(2) 0.02101(9) Uani 1 1 d . . . . .
P51 P 0.41779(5) 0.40746(2) 0.64492(2) 0.01199(8) Uani 1 1 d . . . . .
N51 N 0.55899(17) 0.33044(4) 0.63098(7) 0.0166(3) Uani 1 1 d . . . . .
N52 N 0.55958(18) 0.25944(4) 0.64468(8) 0.0246(3) Uani 1 1 d . . . . .
H52N H 0.606724 0.236451 0.644714 0.030 Uiso 1 1 d R U . . .
N53 N 0.7790(2) 0.29012(5) 0.62036(11) 0.0426(5) Uani 1 1 d . . . . .
H53N H 0.813344 0.263262 0.619461 0.051 Uiso 1 1 d R U . . .
C51 C 0.6328(2) 0.29298(5) 0.63247(8) 0.0182(3) Uani 1 1 d . . . . .
C52 C 0.4686(2) 0.34112(5) 0.57517(8) 0.0166(3) Uani 1 1 d . . . . .
C53 C 0.38775(19) 0.37834(5) 0.57262(8) 0.0154(3) Uani 1 1 d . . . . .
C54 C 0.2878(2) 0.38987(5) 0.51887(8) 0.0197(4) Uani 1 1 d . . . . .
H54 H 0.233126 0.414966 0.518612 0.024 Uiso 1 1 calc R U . . .
C55 C 0.2683(2) 0.36480(6) 0.46594(9) 0.0254(4) Uani 1 1 d . . . . .
H55 H 0.199162 0.372249 0.429440 0.030 Uiso 1 1 calc R U . . .
C56 C 0.3518(2) 0.32845(6) 0.46704(9) 0.0269(4) Uani 1 1 d . . . . .
H56 H 0.340366 0.311438 0.430448 0.032 Uiso 1 1 calc R U . . .
C57 C 0.4505(2) 0.31654(5) 0.51986(8) 0.0234(4) Uani 1 1 d . . . . .
H57 H 0.506717 0.291718 0.519102 0.028 Uiso 1 1 calc R U . . .
C58 C 0.22618(19) 0.41961(5) 0.66745(8) 0.0163(3) Uani 1 1 d . . . . .
C59 C 0.1335(2) 0.44915(6) 0.63392(9) 0.0249(4) Uani 1 1 d . . . . .
H59 H 0.175214 0.464902 0.602045 0.030 Uiso 1 1 calc R U . . .
C60 C -0.0193(2) 0.45543(7) 0.64724(11) 0.0355(5) Uani 1 1 d . . . . .
H60 H -0.082556 0.475499 0.624502 0.043 Uiso 1 1 calc R U . . .
C61 C -0.0796(2) 0.43250(7) 0.69357(11) 0.0361(5) Uani 1 1 d . . . . .
H61 H -0.184846 0.436694 0.702215 0.043 Uiso 1 1 calc R U . . .
C62 C 0.0109(2) 0.40372(7) 0.72727(10) 0.0321(5) Uani 1 1 d . . . . .
H62 H -0.031494 0.388284 0.759336 0.038 Uiso 1 1 calc R U . . .
C63 C 0.1649(2) 0.39709(6) 0.71452(9) 0.0222(4) Uani 1 1 d . . . . .
H63 H 0.227716 0.377235 0.737954 0.027 Uiso 1 1 calc R U . . .
C64 C 0.50283(19) 0.45586(5) 0.62762(8) 0.0161(3) Uani 1 1 d . . . . .
C65 C 0.5740(2) 0.46199(6) 0.57229(9) 0.0215(4) Uani 1 1 d . . . . .
H65 H 0.574428 0.440877 0.541623 0.026 Uiso 1 1 calc R U . . .
C66 C 0.6443(2) 0.49904(6) 0.56196(10) 0.0288(4) Uani 1 1 d . . . . .
H66 H 0.692791 0.503223 0.524123 0.035 Uiso 1 1 calc R U . . .
C67 C 0.6442(2) 0.52967(6) 0.60619(11) 0.0348(5) Uani 1 1 d . . . . .
H67 H 0.691460 0.555035 0.598565 0.042 Uiso 1 1 calc R U . . .
C68 C 0.5757(3) 0.52373(6) 0.66167(12) 0.0392(5) Uani 1 1 d . . . . .
H68 H 0.577264 0.544851 0.692413 0.047 Uiso 1 1 calc R U . . .
C69 C 0.5046(2) 0.48702(6) 0.67249(10) 0.0288(4) Uani 1 1 d . . . . .
H69 H 0.457019 0.483037 0.710574 0.035 Uiso 1 1 calc R U . . .
C70 C 0.3958(2) 0.25553(6) 0.65698(10) 0.0279(4) Uani 1 1 d . . . . .
H70 H 0.343230 0.282545 0.650376 0.033 Uiso 1 1 calc R U . . .
C71 C 0.3901(3) 0.24247(8) 0.72557(12) 0.0496(6) Uani 1 1 d . . . . .
H71A H 0.443221 0.216253 0.732733 0.074 Uiso 1 1 calc R U . . .
H71B H 0.280465 0.239864 0.734064 0.074 Uiso 1 1 calc R U . . .
H71C H 0.442904 0.262845 0.754263 0.074 Uiso 1 1 calc R U . . .
C72 C 0.3133(3) 0.22518(7) 0.60997(11) 0.0375(5) Uani 1 1 d . . . . .
H72A H 0.310839 0.235848 0.566499 0.056 Uiso 1 1 calc R U . . .
H72B H 0.205724 0.220841 0.620076 0.056 Uiso 1 1 calc R U . . .
H72C H 0.370353 0.199341 0.613127 0.056 Uiso 1 1 calc R U . . .
C73 C 0.8850(3) 0.32361(8) 0.60985(14) 0.0533(8) Uani 1 1 d D . . . .
H73 H 0.861652 0.346656 0.638182 0.064 Uiso 1 1 calc R U . A 1
C74 C 1.0505(4) 0.31212(15) 0.6256(3) 0.0519(11) Uani 0.688(8) 1 d . U P B 1
H74A H 1.068294 0.303652 0.670375 0.078 Uiso 0.688(8) 1 calc R U P B 1
H74B H 1.117697 0.335443 0.618821 0.078 Uiso 0.688(8) 1 calc R U P B 1
H74C H 1.075905 0.289620 0.598147 0.078 Uiso 0.688(8) 1 calc R U P B 1
C75 C 0.8580(7) 0.3394(2) 0.5359(3) 0.0725(18) Uani 0.688(8) 1 d . . P B 1
H75A H 0.881089 0.317226 0.507336 0.109 Uiso 0.688(8) 1 calc R U P B 1
H75B H 0.927954 0.362324 0.530437 0.109 Uiso 0.688(8) 1 calc R U P B 1
H75C H 0.748659 0.347983 0.525595 0.109 Uiso 0.688(8) 1 calc R U P B 1
C74A C 1.0305(8) 0.3090(4) 0.6531(5) 0.0519(11) Uani 0.312(8) 1 d D U P B 2
H74D H 1.060473 0.281923 0.639546 0.078 Uiso 0.312(8) 1 calc R U P B 2
H74E H 1.006273 0.307869 0.697383 0.078 Uiso 0.312(8) 1 calc R U P B 2
H74F H 1.117447 0.327956 0.649931 0.078 Uiso 0.312(8) 1 calc R U P B 2
C75A C 0.9181(16) 0.3219(5) 0.5524(7) 0.0725(18) Uani 0.312(8) 1 d . . P B 2
H75D H 0.963130 0.295271 0.544576 0.109 Uiso 0.312(8) 1 calc R U P B 2
H75E H 0.994244 0.343192 0.545466 0.109 Uiso 0.312(8) 1 calc R U P B 2
H75F H 0.822333 0.325959 0.523123 0.109 Uiso 0.312(8) 1 calc R U P B 2
O1S O -0.0622(2) 0.33233(5) 0.36291(9) 0.0540(5) Uani 1 1 d . . . . .
C1S C -0.0050(3) 0.26798(8) 0.32367(15) 0.0559(7) Uani 1 1 d . . . . .
H1S1 H 0.097362 0.280231 0.319263 0.084 Uiso 1 1 calc R U . . .
H1S2 H -0.056204 0.260408 0.281444 0.084 Uiso 1 1 calc R U . . .
H1S3 H 0.009510 0.243701 0.350546 0.084 Uiso 1 1 calc R U . . .
C2S C -0.1052(3) 0.29780(7) 0.35373(10) 0.0342(5) Uani 1 1 d . . . . .
C3S C -0.2599(3) 0.28257(8) 0.36987(14) 0.0505(6) Uani 1 1 d . . . . .
H3S1 H -0.318391 0.304960 0.386649 0.076 Uiso 1 1 calc R U . . .
H3S2 H -0.242845 0.261146 0.402143 0.076 Uiso 1 1 calc R U . . .
H3S3 H -0.319955 0.271602 0.331412 0.076 Uiso 1 1 calc R U . . .
O2S O 0.0171(2) 0.45151(7) 0.44908(9) 0.0640(6) Uani 1 1 d . . . . .
C4S C -0.2267(4) 0.41928(13) 0.4320(2) 0.1078(16) Uani 1 1 d . . . . .
H4S1 H -0.215742 0.416888 0.478633 0.162 Uiso 1 1 calc R U . . .
H4S2 H -0.245800 0.392367 0.412901 0.162 Uiso 1 1 calc R U . . .
H4S3 H -0.315091 0.437216 0.418096 0.162 Uiso 1 1 calc R U . . .
C5S C -0.0815(3) 0.43634(7) 0.41172(14) 0.0454(6) Uani 1 1 d . . . . .
C6S C -0.0643(4) 0.43270(9) 0.34235(14) 0.0681(10) Uani 1 1 d . . . . .
H6S1 H 0.031891 0.446530 0.333188 0.102 Uiso 1 1 calc R U . . .
H6S2 H -0.155020 0.445227 0.317407 0.102 Uiso 1 1 calc R U . . .
H6S3 H -0.058493 0.403948 0.330866 0.102 Uiso 1 1 calc R U . . .

loop_
_atom_site_aniso_label
_atom_site_aniso_U_11
_atom_site_aniso_U_22
_atom_site_aniso_U_33
_atom_site_aniso_U_23
_atom_site_aniso_U_13
_atom_site_aniso_U_12
Pd1 0.01573(6) 0.01051(6) 0.01130(6) -0.00103(5) 0.00185(4) 0.00049(5)
Cl1 0.0384(3) 0.0145(2) 0.0204(2) -0.00133(16) 0.00796(18) -0.00728(18)
Cl2 0.0255(2) 0.0173(2) 0.01731(19) -0.00375(16) -0.00564(16) 0.00280(16)
P1 0.0156(2) 0.01298(19) 0.01048(18) 0.00034(15) 0.00215(15) 0.00131(16)
N1 0.0202(7) 0.0153(7) 0.0102(6) -0.0017(5) 0.0031(5) -0.0027(6)
N2 0.0219(7) 0.0218(8) 0.0129(7) 0.0033(6) 0.0063(6) 0.0033(6)
N3 0.0232(7) 0.0186(7) 0.0112(7) 0.0010(6) 0.0047(5) 0.0040(6)
C1 0.0203(8) 0.0120(8) 0.0120(7) -0.0024(6) 0.0026(6) -0.0022(6)
C2 0.0126(7) 0.0129(8) 0.0146(8) -0.0004(6) 0.0025(6) 0.0038(6)
C3 0.0141(8) 0.0145(8) 0.0133(8) -0.0012(6) 0.0025(6) 0.0017(6)
C4 0.0185(8) 0.0184(8) 0.0181(8) 0.0023(7) 0.0045(7) 0.0002(7)
C5 0.0177(8) 0.0179(9) 0.0268(9) -0.0012(7) 0.0038(7) -0.0047(7)
C6 0.0177(8) 0.0208(9) 0.0207(9) -0.0066(7) -0.0003(7) 0.0000(7)
C7 0.0180(8) 0.0191(8) 0.0134(8) -0.0021(7) 0.0014(6) 0.0019(7)
C8 0.0207(8) 0.0137(8) 0.0110(7) -0.0019(6) -0.0001(6) 0.0035(6)
C9 0.0241(9) 0.0205(9) 0.0165(8) 0.0025(7) 0.0044(7) 0.0027(7)
C10 0.0368(11) 0.0175(9) 0.0171(9) 0.0051(7) 0.0056(8) 0.0065(8)
C11 0.0299(10) 0.0214(9) 0.0211(9) 0.0007(7) 0.0020(7) 0.0114(8)
C12 0.0211(9) 0.0283(10) 0.0393(11) 0.0067(9) 0.0067(8) 0.0071(8)
C13 0.0218(9) 0.0190(9) 0.0282(10) 0.0054(8) 0.0034(7) 0.0011(7)
C14 0.0224(8) 0.0119(8) 0.0138(8) 0.0021(6) 0.0058(6) 0.0010(6)
C15 0.0220(9) 0.0214(9) 0.0194(9) -0.0028(7) 0.0046(7) -0.0021(7)
C16 0.0233(9) 0.0249(10) 0.0311(10) -0.0032(8) 0.0116(8) -0.0013(8)
C17 0.0376(11) 0.0198(9) 0.0239(9) -0.0010(8) 0.0185(8) 0.0005(8)
C18 0.0433(11) 0.0206(9) 0.0129(8) -0.0001(7) 0.0059(8) 0.0047(8)
C19 0.0286(10) 0.0181(9) 0.0159(8) 0.0013(7) 0.0029(7) 0.0057(7)
C20 0.0208(9) 0.0245(9) 0.0163(8) 0.0032(7) 0.0034(7) 0.0045(7)
C21 0.0250(10) 0.0358(11) 0.0325(11) -0.0068(9) 0.0005(8) 0.0034(8)
C22 0.0297(10) 0.0286(10) 0.0288(10) -0.0026(8) 0.0018(8) 0.0091(8)
C23 0.0229(9) 0.0212(9) 0.0173(8) -0.0006(7) 0.0042(7) 0.0049(7)
C24 0.0358(11) 0.0235(10) 0.0354(11) -0.0092(9) 0.0010(9) 0.0071(8)
C25 0.0281(10) 0.0262(10) 0.0266(10) -0.0010(8) -0.0022(8) 0.0052(8)
Pd51 0.01598(6) 0.01042(6) 0.01042(6) 0.00028(4) 0.00263(4) 0.00167(5)
Cl51 0.0234(2) 0.0183(2) 0.01625(19) 0.00272(16) 0.00291(15) 0.00736(16)
Cl52 0.0312(2) 0.0175(2) 0.01392(19) -0.00417(16) 0.00077(16) 0.00402(17)
P51 0.01425(19) 0.01044(19) 0.01147(19) 0.00009(15) 0.00232(15) 0.00038(15)
N51 0.0250(8) 0.0117(7) 0.0133(7) -0.0016(5) 0.0032(6) 0.0026(6)
N52 0.0272(8) 0.0115(7) 0.0362(9) 0.0024(6) 0.0084(7) 0.0073(6)
N53 0.0214(9) 0.0243(9) 0.0847(15) -0.0282(10) 0.0170(9) -0.0025(7)
C51 0.0191(8) 0.0186(8) 0.0169(8) -0.0068(7) 0.0023(6) 0.0023(7)
C52 0.0224(8) 0.0140(8) 0.0143(8) 0.0006(6) 0.0058(6) -0.0031(7)
C53 0.0188(8) 0.0155(8) 0.0125(7) -0.0008(6) 0.0043(6) -0.0029(6)
C54 0.0242(9) 0.0185(9) 0.0163(8) 0.0015(7) 0.0020(7) -0.0020(7)
C55 0.0348(10) 0.0247(10) 0.0154(8) 0.0012(7) -0.0020(7) -0.0060(8)
C56 0.0456(12) 0.0209(9) 0.0142(8) -0.0055(7) 0.0033(8) -0.0060(8)
C57 0.0389(11) 0.0150(8) 0.0169(8) -0.0029(7) 0.0063(7) -0.0002(8)
C58 0.0145(8) 0.0183(8) 0.0162(8) -0.0055(7) 0.0019(6) -0.0010(6)
C59 0.0209(9) 0.0303(10) 0.0234(9) -0.0027(8) 0.0012(7) 0.0049(8)
C60 0.0196(10) 0.0446(13) 0.0401(12) -0.0145(10) -0.0054(9) 0.0104(9)
C61 0.0135(9) 0.0506(14) 0.0447(13) -0.0263(11) 0.0051(8) -0.0055(9)
C62 0.0265(10) 0.0397(12) 0.0324(11) -0.0162(9) 0.0142(8) -0.0147(9)
C63 0.0236(9) 0.0225(9) 0.0212(9) -0.0066(7) 0.0064(7) -0.0060(7)
C64 0.0145(8) 0.0124(8) 0.0205(8) 0.0044(6) -0.0012(6) 0.0011(6)
C65 0.0192(9) 0.0249(9) 0.0199(9) 0.0043(7) -0.0006(7) -0.0042(7)
C66 0.0231(9) 0.0352(11) 0.0270(10) 0.0148(9) -0.0016(8) -0.0083(8)
C67 0.0327(11) 0.0203(10) 0.0502(13) 0.0145(9) -0.0015(10) -0.0081(8)
C68 0.0534(14) 0.0138(9) 0.0519(14) -0.0045(9) 0.0123(11) -0.0074(9)
C69 0.0382(11) 0.0156(9) 0.0344(11) -0.0013(8) 0.0122(9) -0.0012(8)
C70 0.0290(10) 0.0183(9) 0.0382(11) 0.0012(8) 0.0123(8) -0.0025(8)
C71 0.0565(16) 0.0535(16) 0.0413(14) 0.0032(12) 0.0166(12) -0.0201(13)
C72 0.0396(12) 0.0265(11) 0.0465(13) -0.0017(10) 0.0054(10) -0.0064(9)
C73 0.0335(12) 0.0444(14) 0.087(2) -0.0394(14) 0.0305(13) -0.0190(11)
C74 0.0221(14) 0.0437(16) 0.096(3) -0.031(2) 0.0330(17) -0.0098(13)
C75 0.048(3) 0.107(6) 0.064(3) 0.012(3) 0.013(3) -0.036(3)
C74A 0.0221(14) 0.0437(16) 0.096(3) -0.031(2) 0.0330(17) -0.0098(13)
C75A 0.048(3) 0.107(6) 0.064(3) 0.012(3) 0.013(3) -0.036(3)
O1S 0.0789(13) 0.0338(9) 0.0514(11) -0.0102(8) 0.0165(10) -0.0191(9)
C1S 0.0390(14) 0.0443(15) 0.083(2) -0.0081(14) -0.0014(13) 0.0041(12)
C2S 0.0404(12) 0.0290(11) 0.0308(11) 0.0022(9) -0.0063(9) -0.0035(9)
C3S 0.0427(14) 0.0471(15) 0.0616(17) 0.0005(13) 0.0057(12) -0.0043(12)
O2S 0.0526(12) 0.0886(16) 0.0475(11) 0.0190(11) -0.0089(9) -0.0161(11)
C4S 0.055(2) 0.097(3) 0.182(5) -0.035(3) 0.062(3) -0.015(2)
C5S 0.0288(11) 0.0296(12) 0.0754(18) 0.0215(12) -0.0048(12) 0.0057(9)
C6S 0.086(2) 0.0563(18) 0.0528(17) 0.0276(14) -0.0329(15) -0.0294(16)

loop_
_atom_type_symbol
_atom_type_description
_atom_type_scat_dispersion_real
_atom_type_scat_dispersion_imag
_atom_type_scat_source
C C 0.0033 0.0016 'International Tables Vol C Tables 4.2.6.8 and 6.1.1.4'
H H 0.0000 0.0000 'International Tables Vol C Tables 4.2.6.8 and 6.1.1.4'
Cl Cl 0.1484 0.1585 'International Tables Vol C Tables 4.2.6.8 and 6.1.1.4'
N N 0.0061 0.0033 'International Tables Vol C Tables 4.2.6.8 and 6.1.1.4'
O O 0.0106 0.0060 'International Tables Vol C Tables 4.2.6.8 and 6.1.1.4'
Pd Pd -0.9988 1.0072 'International Tables Vol C Tables 4.2.6.8 and 6.1.1.4'
P P 0.1023 0.0942 'International Tables Vol C Tables 4.2.6.8 and 6.1.1.4'

loop_
_geom_angle_atom_site_label_1
_geom_angle_atom_site_label_2
_geom_angle_atom_site_label_3
_geom_angle
_geom_angle_site_symmetry_1
_geom_angle_site_symmetry_3
_geom_angle_publ_flag
N1 Pd1 P1 83.35(4) . . ?
N1 Pd1 Cl2 174.11(4) . . ?
P1 Pd1 Cl2 90.820(16) . . ?
N1 Pd1 Cl1 93.99(4) . . ?
P1 Pd1 Cl1 176.942(17) . . ?
Cl2 Pd1 Cl1 91.861(17) . . ?
C3 P1 C14 108.93(8) . . ?
C3 P1 C8 105.58(7) . . ?
C14 P1 C8 107.43(8) . . ?
C3 P1 Pd1 102.98(5) . . ?
C14 P1 Pd1 117.63(6) . . ?
C8 P1 Pd1 113.50(6) . . ?
C1 N1 C2 118.07(13) . . ?
C1 N1 Pd1 119.86(11) . . ?
C2 N1 Pd1 121.00(10) . . ?
C1 N2 C20 125.81(14) . . ?
C1 N2 H2N 117.5 . . ?
C20 N2 H2N 116.4 . . ?
C1 N3 C23 126.00(14) . . ?
C1 N3 H3N 119.9 . . ?
C23 N3 H3N 114.1 . . ?
N3 C1 N2 119.07(15) . . ?
N3 C1 N1 120.61(15) . . ?
N2 C1 N1 120.32(15) . . ?
N1 C2 C3 118.25(14) . . ?
N1 C2 C7 123.75(15) . . ?
C3 C2 C7 118.00(15) . . ?
C4 C3 C2 120.95(15) . . ?
C4 C3 P1 125.08(13) . . ?
C2 C3 P1 113.52(12) . . ?
C5 C4 C3 120.30(16) . . ?
C5 C4 H4 119.9 . . ?
C3 C4 H4 119.9 . . ?
C4 C5 C6 118.92(16) . . ?
C4 C5 H5 120.5 . . ?
C6 C5 H5 120.5 . . ?
C7 C6 C5 121.82(16) . . ?
C7 C6 H6 119.1 . . ?
C5 C6 H6 119.1 . . ?
C6 C7 C2 119.97(16) . . ?
C6 C7 H7 120.0 . . ?
C2 C7 H7 120.0 . . ?
C13 C8 C9 119.21(16) . . ?
C13 C8 P1 118.94(13) . . ?
C9 C8 P1 121.42(13) . . ?
C10 C9 C8 120.30(17) . . ?
C10 C9 H9 119.8 . . ?
C8 C9 H9 119.8 . . ?
C11 C10 C9 119.92(17) . . ?
C11 C10 H10 120.0 . . ?
C9 C10 H10 120.0 . . ?
C12 C11 C10 119.95(17) . . ?
C12 C11 H11 120.0 . . ?
C10 C11 H11 120.0 . . ?
C11 C12 C13 120.63(18) . . ?
C11 C12 H12 119.7 . . ?
C13 C12 H12 119.7 . . ?
C8 C13 C12 119.98(17) . . ?
C8 C13 H13 120.0 . . ?
C12 C13 H13 120.0 . . ?
C15 C14 C19 119.47(16) . . ?
C15 C14 P1 119.87(13) . . ?
C19 C14 P1 120.40(13) . . ?
C16 C15 C14 120.05(17) . . ?
C16 C15 H15 120.0 . . ?
C14 C15 H15 120.0 . . ?
C17 C16 C15 120.19(18) . . ?
C17 C16 H16 119.9 . . ?
C15 C16 H16 119.9 . . ?
C16 C17 C18 120.12(17) . . ?
C16 C17 H17 119.9 . . ?
C18 C17 H17 119.9 . . ?
C17 C18 C19 120.29(17) . . ?
C17 C18 H18 119.9 . . ?
C19 C18 H18 119.9 . . ?
C18 C19 C14 119.87(17) . . ?
C18 C19 H19 120.1 . . ?
C14 C19 H19 120.1 . . ?
N2 C20 C22 108.65(14) . . ?
N2 C20 C21 110.99(15) . . ?
C22 C20 C21 112.15(16) . . ?
N2 C20 H20 108.3 . . ?
C22 C20 H20 108.3 . . ?
C21 C20 H20 108.3 . . ?
C20 C21 H21A 109.5 . . ?
C20 C21 H21B 109.5 . . ?
H21A C21 H21B 109.5 . . ?
C20 C21 H21C 109.5 . . ?
H21A C21 H21C 109.5 . . ?
H21B C21 H21C 109.5 . . ?
C20 C22 H22A 109.5 . . ?
C20 C22 H22B 109.5 . . ?
H22A C22 H22B 109.5 . . ?
C20 C22 H22C 109.5 . . ?
H22A C22 H22C 109.5 . . ?
H22B C22 H22C 109.5 . . ?
N3 C23 C25 108.82(14) . . ?
N3 C23 C24 109.96(15) . . ?
C25 C23 C24 111.84(16) . . ?
N3 C23 H23 108.7 . . ?
C25 C23 H23 108.7 . . ?
C24 C23 H23 108.7 . . ?
C23 C24 H24A 109.5 . . ?
C23 C24 H24B 109.5 . . ?
H24A C24 H24B 109.5 . . ?
C23 C24 H24C 109.5 . . ?
H24A C24 H24C 109.5 . . ?
H24B C24 H24C 109.5 . . ?
C23 C25 H25A 109.5 . . ?
C23 C25 H25B 109.5 . . ?
H25A C25 H25B 109.5 . . ?
C23 C25 H25C 109.5 . . ?
H25A C25 H25C 109.5 . . ?
H25B C25 H25C 109.5 . . ?
N51 Pd51 P51 83.97(4) . . ?
N51 Pd51 Cl52 172.99(4) . . ?
P51 Pd51 Cl52 89.031(16) . . ?
N51 Pd51 Cl51 94.72(4) . . ?
P51 Pd51 Cl51 178.691(16) . . ?
Cl52 Pd51 Cl51 92.277(16) . . ?
C53 P51 C58 107.07(8) . . ?
C53 P51 C64 108.82(8) . . ?
C58 P51 C64 104.91(8) . . ?
C53 P51 Pd51 102.78(6) . . ?
C58 P51 Pd51 117.15(6) . . ?
C64 P51 Pd51 115.66(5) . . ?
C52 N51 C51 117.26(14) . . ?
C52 N51 Pd51 120.10(11) . . ?
C51 N51 Pd51 122.49(11) . . ?
C51 N52 C70 126.88(15) . . ?
C51 N52 H52N 120.5 . . ?
C70 N52 H52N 112.6 . . ?
C51 N53 C73 126.85(18) . . ?
C51 N53 H53N 112.5 . . ?
C73 N53 H53N 120.6 . . ?
N52 C51 N53 117.88(17) . . ?
N52 C51 N51 121.83(15) . . ?
N53 C51 N51 120.28(17) . . ?
N51 C52 C53 118.83(15) . . ?
N51 C52 C57 123.81(16) . . ?
C53 C52 C57 117.35(16) . . ?
C54 C53 C52 121.58(15) . . ?
C54 C53 P51 124.16(13) . . ?
C52 C53 P51 114.20(12) . . ?
C55 C54 C53 120.08(17) . . ?
C55 C54 H54 120.0 . . ?
C53 C54 H54 120.0 . . ?
C54 C55 C56 118.92(17) . . ?
C54 C55 H55 120.5 . . ?
C56 C55 H55 120.5 . . ?
C57 C56 C55 121.71(17) . . ?
C57 C56 H56 119.1 . . ?
C55 C56 H56 119.1 . . ?
C56 C57 C52 120.29(17) . . ?
C56 C57 H57 119.9 . . ?
C52 C57 H57 119.9 . . ?
C63 C58 C59 119.65(16) . . ?
C63 C58 P51 119.87(14) . . ?
C59 C58 P51 120.24(13) . . ?
C60 C59 C58 119.88(19) . . ?
C60 C59 H59 120.1 . . ?
C58 C59 H59 120.1 . . ?
C61 C60 C59 120.0(2) . . ?
C61 C60 H60 120.0 . . ?
C59 C60 H60 120.0 . . ?
C62 C61 C60 120.65(18) . . ?
C62 C61 H61 119.7 . . ?
C60 C61 H61 119.7 . . ?
C61 C62 C63 120.1(2) . . ?
C61 C62 H62 120.0 . . ?
C63 C62 H62 120.0 . . ?
C58 C63 C62 119.78(19) . . ?
C58 C63 H63 120.1 . . ?
C62 C63 H63 120.1 . . ?
C65 C64 C69 119.33(16) . . ?
C65 C64 P51 121.48(14) . . ?
C69 C64 P51 119.09(14) . . ?
C66 C65 C64 119.87(18) . . ?
C66 C65 H65 120.1 . . ?
C64 C65 H65 120.1 . . ?
C67 C66 C65 120.32(19) . . ?
C67 C66 H66 119.8 . . ?
C65 C66 H66 119.8 . . ?
C66 C67 C68 120.28(18) . . ?
C66 C67 H67 119.9 . . ?
C68 C67 H67 119.9 . . ?
C67 C68 C69 120.0(2) . . ?
C67 C68 H68 120.0 . . ?
C69 C68 H68 120.0 . . ?
C68 C69 C64 120.17(19) . . ?
C68 C69 H69 119.9 . . ?
C64 C69 H69 119.9 . . ?
N52 C70 C71 109.19(18) . . ?
N52 C70 C72 109.09(16) . . ?
C71 C70 C72 111.88(18) . . ?
N52 C70 H70 108.9 . . ?
C71 C70 H70 108.9 . . ?
C72 C70 H70 108.9 . . ?
C70 C71 H71A 109.5 . . ?
C70 C71 H71B 109.5 . . ?
H71A C71 H71B 109.5 . . ?
C70 C71 H71C 109.5 . . ?
H71A C71 H71C 109.5 . . ?
H71B C71 H71C 109.5 . . ?
C70 C72 H72A 109.5 . . ?
C70 C72 H72B 109.5 . . ?
H72A C72 H72B 109.5 . . ?
C70 C72 H72C 109.5 . . ?
H72A C72 H72C 109.5 . . ?
H72B C72 H72C 109.5 . . ?
C75A C73 N53 108.6(7) . . ?
N53 C73 C74 111.8(3) . . ?
C75A C73 C74A 107.3(7) . . ?
N53 C73 C74A 98.7(5) . . ?
N53 C73 C75 111.1(3) . . ?
C74 C73 C75 109.1(3) . . ?
N53 C73 H73 108.2 . . ?
C74 C73 H73 108.2 . . ?
C75 C73 H73 108.2 . . ?
C73 C74 H74A 109.5 . . ?
C73 C74 H74B 109.5 . . ?
H74A C74 H74B 109.5 . . ?
C73 C74 H74C 109.5 . . ?
H74A C74 H74C 109.5 . . ?
H74B C74 H74C 109.5 . . ?
C73 C75 H75A 109.5 . . ?
C73 C75 H75B 109.5 . . ?
H75A C75 H75B 109.5 . . ?
C73 C75 H75C 109.5 . . ?
H75A C75 H75C 109.5 . . ?
H75B C75 H75C 109.5 . . ?
C73 C74A H74D 109.5 . . ?
C73 C74A H74E 109.5 . . ?
H74D C74A H74E 109.5 . . ?
C73 C74A H74F 109.5 . . ?
H74D C74A H74F 109.5 . . ?
H74E C74A H74F 109.5 . . ?
C73 C75A H75D 109.5 . . ?
C73 C75A H75E 109.5 . . ?
H75D C75A H75E 109.5 . . ?
C73 C75A H75F 109.5 . . ?
H75D C75A H75F 109.5 . . ?
H75E C75A H75F 109.5 . . ?
C2S C1S H1S1 109.5 . . ?
C2S C1S H1S2 109.5 . . ?
H1S1 C1S H1S2 109.5 . . ?
C2S C1S H1S3 109.5 . . ?
H1S1 C1S H1S3 109.5 . . ?
H1S2 C1S H1S3 109.5 . . ?
O1S C2S C1S 120.6(2) . . ?
O1S C2S C3S 123.0(2) . . ?
C1S C2S C3S 116.4(2) . . ?
C2S C3S H3S1 109.5 . . ?
C2S C3S H3S2 109.5 . . ?
H3S1 C3S H3S2 109.5 . . ?
C2S C3S H3S3 109.5 . . ?
H3S1 C3S H3S3 109.5 . . ?
H3S2 C3S H3S3 109.5 . . ?
C5S C4S H4S1 109.5 . . ?
C5S C4S H4S2 109.5 . . ?
H4S1 C4S H4S2 109.5 . . ?
C5S C4S H4S3 109.5 . . ?
H4S1 C4S H4S3 109.5 . . ?
H4S2 C4S H4S3 109.5 . . ?
O2S C5S C4S 121.6(3) . . ?
O2S C5S C6S 122.6(2) . . ?
C4S C5S C6S 115.7(3) . . ?
C5S C6S H6S1 109.5 . . ?
C5S C6S H6S2 109.5 . . ?
H6S1 C6S H6S2 109.5 . . ?
C5S C6S H6S3 109.5 . . ?
H6S1 C6S H6S3 109.5 . . ?
H6S2 C6S H6S3 109.5 . . ?

loop_
_geom_bond_atom_site_label_1
_geom_bond_atom_site_label_2
_geom_bond_distance
_geom_bond_site_symmetry_2
_geom_bond_publ_flag
Pd1 N1 2.0351(13) . ?
Pd1 P1 2.2042(4) . ?
Pd1 Cl2 2.3137(4) . ?
Pd1 Cl1 2.3743(4) . ?
P1 C3 1.7982(17) . ?
P1 C14 1.8087(17) . ?
P1 C8 1.8128(17) . ?
N1 C1 1.384(2) . ?
N1 C2 1.386(2) . ?
N2 C1 1.322(2) . ?
N2 C20 1.470(2) . ?
N2 H2N 0.8949 . ?
N3 C1 1.319(2) . ?
N3 C23 1.466(2) . ?
N3 H3N 0.8825 . ?
C2 C3 1.407(2) . ?
C2 C7 1.409(2) . ?
C3 C4 1.400(2) . ?
C4 C5 1.380(2) . ?
C4 H4 0.9500 . ?
C5 C6 1.394(3) . ?
C5 H5 0.9500 . ?
C6 C7 1.381(2) . ?
C6 H6 0.9500 . ?
C7 H7 0.9500 . ?
C8 C13 1.385(2) . ?
C8 C9 1.399(2) . ?
C9 C10 1.386(2) . ?
C9 H9 0.9500 . ?
C10 C11 1.386(3) . ?
C10 H10 0.9500 . ?
C11 C12 1.374(3) . ?
C11 H11 0.9500 . ?
C12 C13 1.390(3) . ?
C12 H12 0.9500 . ?
C13 H13 0.9500 . ?
C14 C15 1.394(2) . ?
C14 C19 1.397(2) . ?
C15 C16 1.393(2) . ?
C15 H15 0.9500 . ?
C16 C17 1.381(3) . ?
C16 H16 0.9500 . ?
C17 C18 1.384(3) . ?
C17 H17 0.9500 . ?
C18 C19 1.393(2) . ?
C18 H18 0.9500 . ?
C19 H19 0.9500 . ?
C20 C22 1.519(3) . ?
C20 C21 1.522(3) . ?
C20 H20 1.0000 . ?
C21 H21A 0.9800 . ?
C21 H21B 0.9800 . ?
C21 H21C 0.9800 . ?
C22 H22A 0.9800 . ?
C22 H22B 0.9800 . ?
C22 H22C 0.9800 . ?
C23 C25 1.523(3) . ?
C23 C24 1.524(3) . ?
C23 H23 1.0000 . ?
C24 H24A 0.9800 . ?
C24 H24B 0.9800 . ?
C24 H24C 0.9800 . ?
C25 H25A 0.9800 . ?
C25 H25B 0.9800 . ?
C25 H25C 0.9800 . ?
Pd51 N51 2.0442(14) . ?
Pd51 P51 2.1983(4) . ?
Pd51 Cl52 2.3046(4) . ?
Pd51 Cl51 2.3954(4) . ?
P51 C53 1.7957(17) . ?
P51 C58 1.8052(17) . ?
P51 C64 1.8067(17) . ?
N51 C52 1.381(2) . ?
N51 C51 1.385(2) . ?
N52 C51 1.310(2) . ?
N52 C70 1.462(2) . ?
N52 H52N 0.8583 . ?
N53 C51 1.310(2) . ?
N53 C73 1.462(3) . ?
N53 H53N 0.9330 . ?
C52 C53 1.406(2) . ?
C52 C57 1.414(2) . ?
C53 C54 1.395(2) . ?
C54 C55 1.384(2) . ?
C54 H54 0.9500 . ?
C55 C56 1.394(3) . ?
C55 H55 0.9500 . ?
C56 C57 1.379(3) . ?
C56 H56 0.9500 . ?
C57 H57 0.9500 . ?
C58 C63 1.389(2) . ?
C58 C59 1.397(3) . ?
C59 C60 1.386(3) . ?
C59 H59 0.9500 . ?
C60 C61 1.380(3) . ?
C60 H60 0.9500 . ?
C61 C62 1.372(3) . ?
C61 H61 0.9500 . ?
C62 C63 1.394(3) . ?
C62 H62 0.9500 . ?
C63 H63 0.9500 . ?
C64 C65 1.391(2) . ?
C64 C69 1.395(3) . ?
C65 C66 1.389(3) . ?
C65 H65 0.9500 . ?
C66 C67 1.374(3) . ?
C66 H66 0.9500 . ?
C67 C68 1.381(3) . ?
C67 H67 0.9500 . ?
C68 C69 1.384(3) . ?
C68 H68 0.9500 . ?
C69 H69 0.9500 . ?
C70 C71 1.515(3) . ?
C70 C72 1.525(3) . ?
C70 H70 1.0000 . ?
C71 H71A 0.9800 . ?
C71 H71B 0.9800 . ?
C71 H71C 0.9800 . ?
C72 H72A 0.9800 . ?
C72 H72B 0.9800 . ?
C72 H72C 0.9800 . ?
C73 C75A 1.276(14) . ?
C73 C74 1.470(5) . ?
C73 C74A 1.538(3) . ?
C73 C75 1.636(7) . ?
C73 H73 1.0000 . ?
C74 H74A 0.9800 . ?
C74 H74B 0.9800 . ?
C74 H74C 0.9800 . ?
C75 H75A 0.9800 . ?
C75 H75B 0.9800 . ?
C75 H75C 0.9800 . ?
C74A H74D 0.9800 . ?
C74A H74E 0.9800 . ?
C74A H74F 0.9800 . ?
C75A H75D 0.9800 . ?
C75A H75E 0.9800 . ?
C75A H75F 0.9800 . ?
O1S C2S 1.204(3) . ?
C1S C2S 1.492(3) . ?
C1S H1S1 0.9800 . ?
C1S H1S2 0.9800 . ?
C1S H1S3 0.9800 . ?
C2S C3S 1.492(3) . ?
C3S H3S1 0.9800 . ?
C3S H3S2 0.9800 . ?
C3S H3S3 0.9800 . ?
O2S C5S 1.198(3) . ?
C4S C5S 1.473(4) . ?
C4S H4S1 0.9800 . ?
C4S H4S2 0.9800 . ?
C4S H4S3 0.9800 . ?
C5S C6S 1.492(4) . ?
C6S H6S1 0.9800 . ?
C6S H6S2 0.9800 . ?
C6S H6S3 0.9800 . ?
